data_2008727
loop_
_publ_author_name
'Rumpf, Christian'
'N\"ather, Christian'
'Bensch, Wolfgang'

_publ_section_title
;
 K~2~TeS~3~
;
_journal_issue 7
_journal_name_full 'Acta Crystallographica Section C'
_journal_page_first 1046
_journal_page_last 1047
_journal_paper_doi 10.1107/S0108270198018265
_journal_volume 55
_journal_year 1999
_chemical_formula_iupac 'K2 Te S3'
_chemical_formula_sum 'K2 S3 Te'
_chemical_formula_weight 301.98
_chemical_name_common 'Dipotassium tellurium trisulfide'
_chemical_name_systematic
;
 ?
;
_space_group_IT_number 14
_symmetry_cell_setting monoclinic
_symmetry_space_group_name_Hall '-P 2yn'
_symmetry_space_group_name_H-M 'P 1 21/n 1'
_audit_creation_method SHELXL
_cell_angle_alpha 90.00
_cell_angle_beta 90.40(2)
_cell_angle_gamma 90.00
_cell_formula_units_Z 4
_cell_length_a 6.3600(10)
_cell_length_b 9.059(2)
_cell_length_c 13.224(2)
_cell_measurement_reflns_used 108
_cell_measurement_temperature 293(2)
_cell_measurement_theta_max 19
_cell_measurement_theta_min 12
_cell_volume 761.9(2)
_computing_cell_refinement DIF4
_computing_data_collection 'DIF4 (Stoe & Cie, 1992a)'
_computing_data_reduction 'REDU4 (Stoe & Cie, 1992b)'
_computing_molecular_graphics 'DIAMOND (Bergerhoff, 1996)'
_computing_publication_material 'CIFTAB in SHELXL93'
_computing_structure_refinement 'SHELXL93 (Sheldrick, 1993)'
_computing_structure_solution 'SHELXS86 (Sheldrick, 1990)'
_diffrn_ambient_temperature 293(2)
_diffrn_measurement_device 'Stoe AED-II four-circle'
_diffrn_measurement_method \w-\q
_diffrn_radiation_monochromator graphite
_diffrn_radiation_source 'fine-focus sealed tube'
_diffrn_radiation_type MoK\a
_diffrn_radiation_wavelength 0.71073
_diffrn_reflns_av_R_equivalents 0.024
_diffrn_reflns_av_sigmaI/netI 0.0203
_diffrn_reflns_limit_h_max 0
_diffrn_reflns_limit_h_min -8
_diffrn_reflns_limit_k_max 1
_diffrn_reflns_limit_k_min -12
_diffrn_reflns_limit_l_max 18
_diffrn_reflns_limit_l_min -18
_diffrn_reflns_number 2676
_diffrn_reflns_theta_max 30
_diffrn_reflns_theta_min 2.73
_diffrn_standards_decay_% none
_diffrn_standards_interval_time 120
_diffrn_standards_number 4
_exptl_absorpt_coefficient_mu 5.699
_exptl_absorpt_correction_T_max 0.634
_exptl_absorpt_correction_T_min 0.421
_exptl_absorpt_correction_type '\y scan (XEMP in SHELXTL/PC; Siemens, 1990)'
_exptl_crystal_colour 'light yellow'
_exptl_crystal_density_diffrn 2.632
_exptl_crystal_description block
_exptl_crystal_F_000 552
_exptl_crystal_size_max 0.30
_exptl_crystal_size_mid 0.08
_exptl_crystal_size_min 0.08
_refine_diff_density_max 1.064
_refine_diff_density_min -0.623
_refine_ls_extinction_coef 0.0025(2)
_refine_ls_extinction_method SHELXL93
_refine_ls_goodness_of_fit_all 1.174
_refine_ls_goodness_of_fit_obs 1.217
_refine_ls_hydrogen_treatment none
_refine_ls_matrix_type full
_refine_ls_number_parameters 56
_refine_ls_number_reflns 2218
_refine_ls_number_restraints 0
_refine_ls_restrained_S_all 1.208
_refine_ls_restrained_S_obs 1.217
_refine_ls_R_factor_all 0.031
_refine_ls_R_factor_obs 0.023
_refine_ls_shift/esd_max 0.001
_refine_ls_shift/esd_mean 0.000
_refine_ls_structure_factor_coef Fsqd
_refine_ls_weighting_details 'w = 1/[\s^2^(Fo^2^)+(0.0174P)^2^+1.6156P] where P = (Fo^2^+2Fc^2^)/3'
_refine_ls_weighting_scheme calc
_refine_ls_wR_factor_all 0.061
_refine_ls_wR_factor_obs 0.057
_reflns_number_observed 1955
_reflns_number_total 2219
_reflns_observed_criterion I>2\s(I)
_cod_data_source_file sk1244.cif
_cod_data_source_block sk1244
_cod_depositor_comments
;
The following automatic conversions were performed:
'_geom_bond_publ_flag' value 'Y' changed to 'y' according to
'/home/saulius/struct/CIF-dictionaries/cif_core.dic' dictionary named
'cif_core.dic' version 2.4.1 from 2010-06-29 (18
times).

'_geom_bond_publ_flag' value 'N' changed to 'n' according to
'/home/saulius/struct/CIF-dictionaries/cif_core.dic' dictionary named
'cif_core.dic' version 2.4.1 from 2010-06-29 (18 times).

Automatic conversion script
Id: cif_fix_enum 1527 2010-12-29 10:47:43Z saulius 

The following automatic conversions were performed:

'_refine_ls_weighting_scheme' value 'calc w =
1/[\s^2^(Fo^2^)+(0.0174P)^2^+1.6156P] where P = (Fo^2^+2Fc^2^)/3' was
changed to 'calc'. New tag '_refine_ls_weighting_details' was
created. The value of the new tag was set to 'w =
1/[\s^2^(Fo^2^)+(0.0174P)^2^+1.6156P] where P = (Fo^2^+2Fc^2^)/3'.

Automatic conversion script
Id: cif_fix_values 3143 2015-03-26 13:38:13Z robertas 
;
_cod_original_cell_volume 762.0(2)
_cod_original_sg_symbol_H-M 'P 21/n'
_cod_database_code 2008727

loop_
_symmetry_equiv_pos_as_xyz
'x, y, z'
'-x+1/2, y+1/2, -z+1/2'
'-x, -y, -z'
'x-1/2, -y-1/2, z-1/2'

loop_
_atom_site_aniso_label
_atom_site_aniso_U_11
_atom_site_aniso_U_22
_atom_site_aniso_U_33
_atom_site_aniso_U_12
_atom_site_aniso_U_13
_atom_site_aniso_U_23
Te 0.02682(11) 0.02568(11) 0.02578(11) -0.00226(8) -0.00138(7) 0.00135(8)
S1 0.0274(4) 0.0356(4) 0.0249(4) 0.0041(3) -0.0049(3) 0.0018(3)
S2 0.0342(4) 0.0374(5) 0.0239(4) 0.0034(3) 0.0029(3) 0.0005(3)
S3 0.0311(4) 0.0294(4) 0.0303(4) 0.0063(3) -0.0042(3) 0.0017(3)
K1 0.0282(3) 0.0335(4) 0.0298(3) 0.0008(3) 0.0007(3) 0.0012(3)
K2 0.0358(4) 0.0356(4) 0.0335(4) -0.0045(3) -0.0038(3) -0.0055(3)

loop_
_atom_site_label
_atom_site_fract_x
_atom_site_fract_y
_atom_site_fract_z
_atom_site_U_iso_or_equiv
_atom_site_thermal_displace_type
_atom_site_calc_flag
_atom_site_refinement_flags
_atom_site_occupancy
_atom_site_disorder_group
_atom_site_type_symbol
Te 0.70511(3) 0.82165(2) 0.41785(2) 0.02610(7) Uani d . 1 . Te
S1 0.74723(13) 0.66526(10) 0.55871(6) 0.0293(2) Uani d . 1 . S
S2 0.75806(14) 0.65838(11) 0.28173(6) 0.0318(2) Uani d . 1 . S
S3 0.34131(14) 0.85992(10) 0.41104(7) 0.0303(2) Uani d . 1 . S
K1 0.75257(11) 0.36719(9) 0.41616(6) 0.0305(2) Uani d . 1 . K
K2 0.74136(13) 0.39334(9) 0.75045(6) 0.0350(2) Uani d . 1 . K

loop_
_atom_type_symbol
_atom_type_description
_atom_type_scat_dispersion_real
_atom_type_scat_dispersion_imag
_atom_type_scat_source
S S 0.1246 0.1234 'International Tables Vol C Tables 4.2.6.8 and 6.1.1.4'
K K 0.2009 0.2494 'International Tables Vol C Tables 4.2.6.8 and 6.1.1.4'
Te Te -0.5308 1.6751 'International Tables Vol C Tables 4.2.6.8 and 6.1.1.4'

loop_
_geom_angle_atom_site_label_1
_geom_angle_atom_site_label_2
_geom_angle_atom_site_label_3
_geom_angle_site_symmetry_1
_geom_angle_site_symmetry_3
_geom_angle
_geom_angle_publ_flag
S3 Te S1 . . 103.09(3) y
S3 Te S2 . . 102.14(3) y
S1 Te S2 . . 102.16(3) y
S3 Te K1 . 3_666 50.77(3) n
S1 Te K1 . 3_666 52.65(3) n
S2 Te K1 . 3_666 104.88(3) n
S3 Te K2 . 3_666 50.74(3) n
S1 Te K2 . 3_666 102.64(3) n
S2 Te K2 . 3_666 52.23(3) n
K1 Te K2 3_666 3_666 66.02(2) n
S3 Te K1 . . 102.70(3) n
S1 Te K1 . . 52.86(3) n
S2 Te K1 . . 50.12(3) n
K1 Te K1 3_666 . 68.50(2) n
K2 Te K1 3_666 . 64.69(2) n
Te S1 K1 . 3_766 104.14(3) n
Te S1 K1 . 3_666 91.71(3) n
K1 S1 K1 3_766 3_666 164.11(4) n
Te S1 K2 . 2_656 103.46(4) n
K1 S1 K2 3_766 2_656 87.78(3) n
K1 S1 K2 3_666 2_656 89.69(3) n
Te S1 K1 . . 92.41(3) n
K1 S1 K1 3_766 . 88.28(3) n
K1 S1 K1 3_666 . 89.91(3) n
K2 S1 K1 2_656 . 164.13(4) n
Te S1 K2 . . 170.09(4) n
K1 S1 K2 3_766 . 82.96(3) n
K1 S1 K2 3_666 . 81.17(3) n
K2 S1 K2 2_656 . 83.50(2) n
K1 S1 K2 . . 80.76(3) n
Te S2 K1 . . 95.25(3) n
Te S2 K1 . 2_655 104.43(4) n
K1 S2 K1 . 2_655 159.76(4) n
Te S2 K2 . 3_666 92.63(3) n
K1 S2 K2 . 3_666 86.49(3) n
K1 S2 K2 2_655 3_666 87.90(3) n
Te S2 K2 . 3_766 109.64(4) n
K1 S2 K2 . 3_766 88.18(3) n
K1 S2 K2 2_655 3_766 89.62(3) n
K2 S2 K2 3_666 3_766 157.48(4) n
Te S3 K1 . 3_666 93.90(3) n
Te S3 K2 . 4_575 109.04(4) n
K1 S3 K2 3_666 4_575 156.91(4) n
Te S3 K2 . 3_666 94.46(3) n
K1 S3 K2 3_666 3_666 89.11(3) n
K2 S3 K2 4_575 3_666 91.58(2) n
S3 K1 S2 3_666 . 162.61(4) n
S3 K1 S1 3_666 3_766 93.33(3) n
S2 K1 S1 . 3_766 96.84(3) n
S3 K1 S1 3_666 3_666 70.78(3) n
S2 K1 S1 . 3_666 98.54(3) n
S1 K1 S1 3_766 3_666 164.11(4) n
S3 K1 S2 3_666 2_645 101.72(3) n
S2 K1 S2 . 2_645 91.90(2) n
S1 K1 S2 3_766 2_645 92.60(3) n
S1 K1 S2 3_666 2_645 90.87(3) n
S3 K1 S1 3_666 . 96.78(3) n
S2 K1 S1 . . 68.91(3) n
S1 K1 S1 3_766 . 91.72(3) n
S1 K1 S1 3_666 . 90.09(3) n
S2 K1 S1 2_645 . 160.71(3) n
S3 K1 Te 3_666 3_666 35.33(2) n
S2 K1 Te . 3_666 131.74(3) n
S1 K1 Te 3_766 3_666 128.50(3) n
S1 K1 Te 3_666 3_666 35.64(2) n
S2 K1 Te 2_645 3_666 100.44(3) n
S1 K1 Te . 3_666 91.48(2) n
S3 K1 Te 3_666 . 129.51(3) n
S2 K1 Te . . 34.63(2) n
S1 K1 Te 3_766 . 99.40(3) n
S1 K1 Te 3_666 . 91.05(2) n
S2 K1 Te 2_645 . 125.98(3) n
S1 K1 Te . . 34.73(2) n
Te K1 Te 3_666 . 111.50(2) n
S3 K1 K2 3_666 3_666 123.36(3) n
S2 K1 K2 . 3_666 47.27(2) n
S1 K1 K2 3_766 3_666 143.25(3) n
S1 K1 K2 3_666 3_666 52.62(2) n
S2 K1 K2 2_645 3_666 82.65(3) n
S1 K1 K2 . 3_666 82.65(3) n
Te K1 K2 3_666 3_666 88.06(2) n
Te K1 K2 . 3_666 57.22(2) n
S3 K1 K2 3_666 . 45.82(2) n
S2 K1 K2 . . 120.92(3) n
S1 K1 K2 3_766 . 85.67(3) n
S1 K1 K2 3_666 . 83.03(3) n
S2 K1 K2 2_645 . 147.13(3) n
S1 K1 K2 . . 52.01(2) n
Te K1 K2 3_666 . 57.54(2) n
Te K1 K2 . . 86.53(2) n
K2 K1 K2 3_666 . 117.22(2) n
S3 K1 K2 3_666 3_766 144.92(3) n
S2 K1 K2 . 3_766 46.53(2) n
S1 K1 K2 3_766 3_766 51.65(2) n
S1 K1 K2 3_666 3_766 144.22(3) n
S2 K1 K2 2_645 3_766 84.03(3) n
S1 K1 K2 . 3_766 83.95(3) n
Te K1 K2 3_666 3_766 175.43(2) n
Te K1 K2 . 3_766 64.66(2) n
K2 K1 K2 3_666 3_766 91.60(2) n
K2 K1 K2 . 3_766 118.84(2) n
S3 K1 K2 3_666 4_665 98.45(3) n
S2 K1 K2 . 4_665 98.80(3) n
S1 K1 K2 3_766 4_665 46.59(2) n
S1 K1 K2 3_666 4_665 133.79(3) n
S2 K1 K2 2_645 4_665 46.11(2) n
S1 K1 K2 . 4_665 136.12(3) n
Te K1 K2 3_666 4_665 123.17(2) n
Te K1 K2 . 4_665 125.32(2) n
K2 K1 K2 3_666 4_665 120.65(2) n
K2 K1 K2 . 4_665 122.13(3) n
K2 K1 K2 3_766 4_665 60.744(14) n
S3 K2 S3 4_676 3_666 177.79(3) n
S3 K2 S2 4_676 3_666 112.66(4) n
S3 K2 S2 3_666 3_666 69.46(3) n
S3 K2 S2 4_676 3_766 89.85(3) n
S3 K2 S2 3_666 3_766 88.02(3) n
S2 K2 S2 3_666 3_766 157.48(4) n
S3 K2 S1 4_676 2_646 85.67(3) n
S3 K2 S1 3_666 2_646 93.75(3) n
S2 K2 S1 3_666 2_646 91.52(3) n
S2 K2 S1 3_766 2_646 89.63(3) n
S3 K2 S1 4_676 . 89.20(3) n
S3 K2 S1 3_666 . 91.35(3) n
S2 K2 S1 3_666 . 91.25(3) n
S2 K2 S1 3_766 . 89.50(3) n
S1 K2 S1 2_646 . 174.79(3) n
S3 K2 Te 4_676 3_666 147.39(3) n
S3 K2 Te 3_666 3_666 34.80(2) n
S2 K2 Te 3_666 3_666 35.13(2) n
S2 K2 Te 3_766 3_666 122.50(3) n
S1 K2 Te 2_646 3_666 97.53(3) n
S1 K2 Te . 3_666 87.27(2) n
S3 K2 K1 4_676 3_666 97.36(3) n
S3 K2 K1 3_666 3_666 84.56(3) n
S2 K2 K1 3_666 3_666 46.24(2) n
S2 K2 K1 3_766 3_666 134.66(3) n
S1 K2 K1 2_646 3_666 135.41(3) n
S1 K2 K1 . 3_666 46.21(2) n
Te K2 K1 3_666 3_666 58.08(2) n
S3 K2 K1 4_676 . 135.03(3) n
S3 K2 K1 3_666 . 45.07(2) n
S2 K2 K1 3_666 . 83.32(3) n
S2 K2 K1 3_766 . 80.73(3) n
S1 K2 K1 2_646 . 137.56(3) n
S1 K2 K1 . . 47.23(2) n
Te K2 K1 3_666 . 56.44(2) n
K1 K2 K1 3_666 . 62.78(2) n
S3 K2 K1 4_676 3_766 81.10(3) n
S3 K2 K1 3_666 3_766 97.78(3) n
S2 K2 K1 3_666 3_766 135.59(3) n
S2 K2 K1 3_766 3_766 45.29(2) n
S1 K2 K1 2_646 3_766 132.52(3) n
S1 K2 K1 . 3_766 45.39(2) n
Te K2 K1 3_666 3_766 117.52(2) n
K1 K2 K1 3_666 3_766 91.60(2) n
K1 K2 K1 . 3_766 61.16(2) n
S3 K2 K1 4_676 4_566 100.46(3) n
S3 K2 K1 3_666 4_566 80.58(3) n
S2 K2 K1 3_666 4_566 45.99(2) n
S2 K2 K1 3_766 4_566 132.15(3) n
S1 K2 K1 2_646 4_566 45.63(2) n
S1 K2 K1 . 4_566 136.69(3) n
Te K2 K1 3_666 4_566 62.25(2) n
K1 K2 K1 3_666 4_566 90.53(2) n
K1 K2 K1 . 4_566 118.39(2) n
K1 K2 K1 3_766 4_566 177.18(3) n
S3 K2 K2 4_676 2_656 44.48(2) n
S3 K2 K2 3_666 2_656 136.42(4) n
S2 K2 K2 3_666 2_656 99.69(3) n
S2 K2 K2 3_766 2_656 96.89(3) n
S1 K2 K2 2_646 2_656 129.41(4) n
S1 K2 K2 . 2_656 45.67(2) n
Te K2 K2 3_666 2_656 119.44(3) n
K1 K2 K2 3_666 2_656 61.49(2) n
K1 K2 K2 . 2_656 92.88(3) n
K1 K2 K2 3_766 2_656 59.77(2) n
K1 K2 K2 4_566 2_656 122.96(3) n

loop_
_geom_bond_atom_site_label_1
_geom_bond_atom_site_label_2
_geom_bond_site_symmetry_2
_geom_bond_distance
_geom_bond_publ_flag
Te S3 . 2.3408(10) y
Te S1 . 2.3541(9) y
Te S2 . 2.3558(9) y
Te K1 3_666 4.0385(9) y
Te K2 3_666 4.0892(10) y
Te K1 . 4.1282(10) y
S1 K1 3_766 3.2099(12) y
S1 K1 3_666 3.2120(13) y
S1 K2 2_656 3.2621(13) y
S1 K1 . 3.2936(13) y
S1 K2 . 3.5357(13) y
S2 K1 . 3.1814(13) y
S2 K1 2_655 3.2294(12) y
S2 K2 3_666 3.2359(13) y
S2 K2 3_766 3.2491(14) y
S3 K1 3_666 3.1355(12) y
S3 K2 4_575 3.1451(12) y
S3 K2 3_666 3.1759(13) y
K1 S3 3_666 3.1355(12) n
K1 S1 3_766 3.2099(12) n
K1 S1 3_666 3.2120(13) n
K1 S2 2_645 3.2294(12) n
K1 Te 3_666 4.0385(9) n
K1 K2 3_666 4.3968(13) n
K1 K2 . 4.4283(12) n
K1 K2 3_766 4.4745(13) n
K1 K2 4_665 4.4870(13) n
K2 S3 4_676 3.1451(12) n
K2 S3 3_666 3.1759(13) n
K2 S2 3_666 3.2359(14) n
K2 S2 3_766 3.2491(14) n
K2 S1 2_646 3.2621(13) n
K2 Te 3_666 4.0892(10) n
K2 K1 3_666 4.3968(13) n
K2 K1 3_766 4.4745(13) n
K2 K1 4_566 4.4870(13) n
K2 K2 2_656 4.5311(7) ?N
